data_4105941
loop_
_publ_author_name
'Uriah J. Kilgore'
'John A. S. Roberts'
'Douglas H. Pool'
'Aaron M. Appel'
'Michael P. Stewart'
'M. Rakowski DuBois'
'William G. Dougherty'
'W. Scott Kassel'
'R. Morris Bullock'
'Daniel L. DuBois'

_publ_section_title
;
 [Ni(PPh2NC6H4X2)2]2+ Complexes as Electrocatalysts for H2 Production:
 Effect of Substituents, Acids, and Water on Catalytic Rates
;
_journal_name_full 'Journal of the American Chemical Society'
_journal_page_first 5861
_journal_page_last 5872
_journal_paper_doi 10.1021/ja109755f
_journal_volume 133
_journal_year 2011
_chemical_formula_sum 'C68 H80 B2 F8 N4 Ni O2 P4'
_chemical_formula_weight 1341.57
_chemical_name_systematic
; 
 ? 
;
_space_group_IT_number 14
_symmetry_cell_setting monoclinic
_symmetry_space_group_name_Hall '-P 2yn'
_symmetry_space_group_name_H-M 'P 1 21/n 1'
_atom_sites_solution_hydrogens geom
_atom_sites_solution_primary direct
_atom_sites_solution_secondary difmap
_audit_creation_method SHELXL-97
_cell_angle_alpha 90.00
_cell_angle_beta 99.6150(10)
_cell_angle_gamma 90.00
_cell_formula_units_Z 4
_cell_length_a 17.2120(7)
_cell_length_b 21.4165(9)
_cell_length_c 17.7094(7)
_cell_measurement_reflns_used 9544
_cell_measurement_temperature 100(2)
_cell_measurement_theta_max 33.10
_cell_measurement_theta_min 2.23
_cell_volume 6436.3(5)
_computing_cell_refinement 'Bruker SAINT'
_computing_data_collection 'Bruker APEX2'
_computing_data_reduction 'Bruker SAINT'
_computing_molecular_graphics 'Bruker SHELXTL'
_computing_publication_material 'Bruker SHELXTL'
_computing_structure_refinement 'SHELXL-97 (Sheldrick, 2008)'
_computing_structure_solution 'SHELXS-97 (Sheldrick, 2008)'
_diffrn_ambient_temperature 100(2)
_diffrn_measured_fraction_theta_full 1.000
_diffrn_measured_fraction_theta_max 0.989
_diffrn_measurement_device_type 'Bruker APEX-II CCD'
_diffrn_measurement_method '\f and \w scans'
_diffrn_radiation_monochromator graphite
_diffrn_radiation_source 'fine-focus sealed tube'
_diffrn_radiation_type MoK\a
_diffrn_radiation_wavelength 0.71073
_diffrn_reflns_av_R_equivalents 0.0547
_diffrn_reflns_av_sigmaI/netI 0.0626
_diffrn_reflns_limit_h_max 26
_diffrn_reflns_limit_h_min -26
_diffrn_reflns_limit_k_max 19
_diffrn_reflns_limit_k_min -32
_diffrn_reflns_limit_l_max 27
_diffrn_reflns_limit_l_min -27
_diffrn_reflns_number 90133
_diffrn_reflns_theta_full 25.00
_diffrn_reflns_theta_max 33.19
_diffrn_reflns_theta_min 1.50
_exptl_absorpt_coefficient_mu 0.473
_exptl_absorpt_correction_T_max 0.9367
_exptl_absorpt_correction_T_min 0.9113
_exptl_absorpt_correction_type multi-scan
_exptl_absorpt_process_details SADABS
_exptl_crystal_colour red
_exptl_crystal_density_diffrn 1.384
_exptl_crystal_description block
_exptl_crystal_F_000 2808
_exptl_crystal_size_max 0.20
_exptl_crystal_size_mid 0.20
_exptl_crystal_size_min 0.14
_refine_diff_density_max 1.231
_refine_diff_density_min -1.253
_refine_diff_density_rms 0.081
_refine_ls_extinction_method none
_refine_ls_goodness_of_fit_ref 1.023
_refine_ls_hydrogen_treatment constr
_refine_ls_matrix_type full
_refine_ls_number_parameters 822
_refine_ls_number_reflns 24371
_refine_ls_number_restraints 56
_refine_ls_restrained_S_all 1.023
_refine_ls_R_factor_all 0.0777
_refine_ls_R_factor_gt 0.0458
_refine_ls_shift/su_max 0.001
_refine_ls_shift/su_mean 0.000
_refine_ls_structure_factor_coef Fsqd
_refine_ls_weighting_details 'calc w=1/[\s^2^(Fo^2^)+(0.0470P)^2^+2.1833P] where P=(Fo^2^+2Fc^2^)/3'
_refine_ls_weighting_scheme calc
_refine_ls_wR_factor_gt 0.1008
_refine_ls_wR_factor_ref 0.1138
_reflns_number_gt 17074
_reflns_number_total 24371
_reflns_threshold_expression >2sigma(I)
_cod_data_source_file ja109755f_si_002.cif
_cod_data_source_block pnl052
_cod_original_cell_volume 6436.4(5)
_cod_database_code 4105941

loop_
_symmetry_equiv_pos_as_xyz
'x, y, z'
'-x+1/2, y+1/2, -z+1/2'
'-x, -y, -z'
'x-1/2, -y-1/2, z-1/2'

loop_
_atom_site_label
_atom_site_type_symbol
_atom_site_fract_x
_atom_site_fract_y
_atom_site_fract_z
_atom_site_U_iso_or_equiv
_atom_site_adp_type
_atom_site_occupancy
_atom_site_symmetry_multiplicity
_atom_site_calc_flag
_atom_site_refinement_flags
_atom_site_disorder_assembly
_atom_site_disorder_group
Ni1 Ni 0.084745(11) 0.088266(9) 0.784009(10) 0.01036(4) Uani 1 1 d . . .
B1 B -0.0538(2) 0.11716(18) 0.9388(2) 0.0211(7) Uani 0.7366(17) 1 d PD A 1
F1 F -0.13220(10) 0.10673(10) 0.91236(12) 0.0379(4) Uani 0.7366(17) 1 d PD A 1
F2 F -0.02270(11) 0.06621(7) 0.98281(9) 0.0355(4) Uani 0.7366(17) 1 d PD A 1
F3 F -0.01239(9) 0.12097(8) 0.87635(9) 0.0234(3) Uani 0.7366(17) 1 d PD A 1
F4 F -0.0417(2) 0.17127(15) 0.9820(2) 0.0304(6) Uani 0.7366(17) 1 d PD A 1
B1' B -0.0584(7) 0.1293(5) 0.9270(7) 0.0211(7) Uani 0.2634(17) 1 d PD A 2
F1' F -0.1104(3) 0.0843(3) 0.9439(3) 0.0379(4) Uani 0.2634(17) 1 d PD A 2
F2' F 0.0027(3) 0.1004(2) 0.8982(3) 0.0355(4) Uani 0.2634(17) 1 d PD A 2
F3' F -0.0974(2) 0.17074(18) 0.8730(2) 0.0234(3) Uani 0.2634(17) 1 d PD A 2
F4' F -0.0262(7) 0.1612(5) 0.9919(6) 0.0304(6) Uani 0.2634(17) 1 d PD A 2
B2 B -0.05683(12) 0.23371(9) 0.46286(11) 0.0202(4) Uani 1 1 d . . .
F5 F -0.08941(7) 0.27531(5) 0.40603(6) 0.0318(3) Uani 1 1 d . . .
F6 F -0.05280(8) 0.26084(6) 0.53452(7) 0.0377(3) Uani 1 1 d . . .
F7 F -0.10523(7) 0.18094(5) 0.45980(6) 0.0268(2) Uani 1 1 d . . .
F8 F 0.01724(7) 0.21627(7) 0.45144(8) 0.0443(3) Uani 1 1 d . . .
N1 N -0.11597(7) 0.13551(6) 0.67805(7) 0.0131(2) Uani 1 1 d . . .
N2 N 0.05051(8) 0.05514(6) 0.59766(7) 0.0159(3) Uani 1 1 d . . .
N3 N 0.21966(8) 0.07055(6) 0.97549(7) 0.0150(3) Uani 1 1 d . . .
N4 N 0.26738(8) 0.08360(6) 0.78122(7) 0.0133(2) Uani 1 1 d . . .
O1 O 0.16456(8) 0.42273(6) 0.52196(8) 0.0314(3) Uani 1 1 d . . .
O2 O -0.12921(10) 0.35618(8) 0.92152(11) 0.0476(4) Uani 1 1 d . . .
P1 P 0.04001(2) 0.155613(18) 0.69363(2) 0.01103(7) Uani 1 1 d . . .
P2 P -0.01396(2) 0.032641(18) 0.72553(2) 0.01088(7) Uani 1 1 d . . .
P3 P 0.17012(2) 0.150425(18) 0.85434(2) 0.01104(7) Uani 1 1 d . . .
P4 P 0.15793(2) 0.013841(18) 0.84426(2) 0.01094(7) Uani 1 1 d . . .
C1 C 0.07948(10) 0.28292(8) 0.68543(9) 0.0185(3) Uani 1 1 d . . .
H1A H 0.0292 0.2928 0.6976 0.022 Uiso 1 1 calc R . .
C2 C 0.13065(11) 0.33023(8) 0.67231(11) 0.0247(4) Uani 1 1 d . . .
H2A H 0.1154 0.3726 0.6757 0.030 Uiso 1 1 calc R . .
C3 C 0.20382(11) 0.31591(9) 0.65435(11) 0.0267(4) Uani 1 1 d . . .
H3A H 0.2384 0.3485 0.6449 0.032 Uiso 1 1 calc R . .
C4 C 0.22693(11) 0.25418(9) 0.65007(10) 0.0245(4) Uani 1 1 d . . .
H4A H 0.2773 0.2445 0.6380 0.029 Uiso 1 1 calc R . .
C5 C 0.17633(10) 0.20671(8) 0.66347(9) 0.0180(3) Uani 1 1 d . . .
H5A H 0.1921 0.1644 0.6609 0.022 Uiso 1 1 calc R . .
C6 C 0.10232(9) 0.22093(7) 0.68072(8) 0.0144(3) Uani 1 1 d . . .
C7 C -0.05829(9) 0.18517(7) 0.70157(9) 0.0139(3) Uani 1 1 d . . .
H7A H -0.0600 0.1977 0.7551 0.017 Uiso 1 1 calc R . .
H7B H -0.0708 0.2222 0.6682 0.017 Uiso 1 1 calc R . .
C8 C -0.19541(9) 0.15899(7) 0.66463(9) 0.0134(3) Uani 1 1 d . . .
C9 C -0.24637(10) 0.15111(8) 0.71678(9) 0.0178(3) Uani 1 1 d . . .
H9A H -0.2288 0.1308 0.7642 0.021 Uiso 1 1 calc R . .
C10 C -0.32350(10) 0.17309(8) 0.69932(10) 0.0209(3) Uani 1 1 d . . .
H10A H -0.3581 0.1675 0.7354 0.025 Uiso 1 1 calc R . .
C11 C -0.35089(10) 0.20291(8) 0.63048(10) 0.0195(3) Uani 1 1 d . . .
C12 C -0.29865(10) 0.21134(8) 0.57967(10) 0.0190(3) Uani 1 1 d . . .
H12A H -0.3161 0.2321 0.5325 0.023 Uiso 1 1 calc R . .
C13 C -0.22143(10) 0.19010(7) 0.59604(9) 0.0164(3) Uani 1 1 d . . .
H13A H -0.1865 0.1968 0.5606 0.020 Uiso 1 1 calc R . .
C14 C -0.43512(10) 0.22499(9) 0.61086(13) 0.0297(4) Uani 1 1 d . . .
H14A H -0.4380 0.2605 0.5755 0.045 Uiso 1 1 calc R . .
H14B H -0.4539 0.2379 0.6578 0.045 Uiso 1 1 calc R . .
H14C H -0.4682 0.1909 0.5865 0.045 Uiso 1 1 calc R . .
C15 C -0.10696(9) 0.07749(7) 0.72161(9) 0.0137(3) Uani 1 1 d . . .
H15A H -0.1511 0.0496 0.7002 0.016 Uiso 1 1 calc R . .
H15B H -0.1132 0.0873 0.7749 0.016 Uiso 1 1 calc R . .
C16 C -0.06037(11) -0.03794(8) 0.84001(10) 0.0229(4) Uani 1 1 d . . .
H16A H -0.0390 -0.0052 0.8733 0.028 Uiso 1 1 calc R . .
C17 C -0.10155(13) -0.08657(10) 0.86704(13) 0.0342(5) Uani 1 1 d . . .
H17A H -0.1083 -0.0869 0.9192 0.041 Uiso 1 1 calc R . .
C18 C -0.13266(13) -0.13414(10) 0.81938(15) 0.0404(6) Uani 1 1 d . . .
H18A H -0.1625 -0.1662 0.8381 0.048 Uiso 1 1 calc R . .
C19 C -0.12075(12) -0.13539(10) 0.74491(14) 0.0373(5) Uani 1 1 d . . .
H19A H -0.1403 -0.1694 0.7128 0.045 Uiso 1 1 calc R . .
C20 C -0.08029(11) -0.08742(8) 0.71595(11) 0.0244(4) Uani 1 1 d . . .
H20A H -0.0726 -0.0883 0.6641 0.029 Uiso 1 1 calc R . .
C21 C -0.05087(9) -0.03778(7) 0.76359(9) 0.0149(3) Uani 1 1 d . . .
C22 C 0.00022(9) 0.01082(7) 0.62809(8) 0.0146(3) Uani 1 1 d . . .
H22A H 0.0242 -0.0313 0.6292 0.018 Uiso 1 1 calc R . .
H22B H -0.0516 0.0091 0.5941 0.018 Uiso 1 1 calc R . .
C23 C 0.10595(9) 0.03642(7) 0.55258(8) 0.0132(3) Uani 1 1 d . . .
C24 C 0.12510(10) -0.02662(7) 0.54426(8) 0.0157(3) Uani 1 1 d . . .
H24A H 0.0981 -0.0580 0.5676 0.019 Uiso 1 1 calc R . .
C25 C 0.18323(10) -0.04371(8) 0.50211(9) 0.0180(3) Uani 1 1 d . . .
H25A H 0.1952 -0.0867 0.4978 0.022 Uiso 1 1 calc R . .
C26 C 0.22417(10) -0.00020(8) 0.46633(9) 0.0191(3) Uani 1 1 d . . .
C27 C 0.20393(10) 0.06216(8) 0.47360(10) 0.0204(3) Uani 1 1 d . . .
H27A H 0.2303 0.0932 0.4491 0.025 Uiso 1 1 calc R . .
C28 C 0.14666(10) 0.08056(8) 0.51527(9) 0.0177(3) Uani 1 1 d . . .
H28A H 0.1347 0.1237 0.5187 0.021 Uiso 1 1 calc R . .
C29 C 0.28890(11) -0.01816(10) 0.42262(11) 0.0274(4) Uani 1 1 d . . .
H29A H 0.3044 -0.0616 0.4342 0.041 Uiso 1 1 calc R . .
H29B H 0.3345 0.0092 0.4377 0.041 Uiso 1 1 calc R . .
H29C H 0.2699 -0.0137 0.3676 0.041 Uiso 1 1 calc R . .
C30 C 0.02133(9) 0.11850(7) 0.59710(8) 0.0135(3) Uani 1 1 d . . .
H30A H -0.0361 0.1184 0.5778 0.016 Uiso 1 1 calc R . .
H30B H 0.0469 0.1438 0.5614 0.016 Uiso 1 1 calc R . .
C31 C 0.07831(9) 0.25220(7) 0.87561(9) 0.0160(3) Uani 1 1 d . . .
H31A H 0.0383 0.2219 0.8773 0.019 Uiso 1 1 calc R . .
C32 C 0.06299(10) 0.31497(8) 0.88704(10) 0.0197(3) Uani 1 1 d . . .
H32A H 0.0127 0.3276 0.8966 0.024 Uiso 1 1 calc R . .
C33 C 0.12181(11) 0.35908(8) 0.88433(10) 0.0225(3) Uani 1 1 d . . .
H33A H 0.1114 0.4021 0.8914 0.027 Uiso 1 1 calc R . .
C34 C 0.19553(11) 0.34038(8) 0.87140(10) 0.0215(3) Uani 1 1 d . . .
H34A H 0.2355 0.3707 0.8700 0.026 Uiso 1 1 calc R . .
C35 C 0.21159(10) 0.27789(7) 0.86048(9) 0.0166(3) Uani 1 1 d . . .
H35A H 0.2625 0.2654 0.8523 0.020 Uiso 1 1 calc R . .
C36 C 0.15242(9) 0.23355(7) 0.86164(8) 0.0130(3) Uani 1 1 d . . .
C37 C 0.18070(10) 0.13019(7) 0.95710(8) 0.0150(3) Uani 1 1 d . . .
H37A H 0.2113 0.1634 0.9876 0.018 Uiso 1 1 calc R . .
H37B H 0.1278 0.1288 0.9720 0.018 Uiso 1 1 calc R . .
C38 C 0.27527(10) 0.06723(7) 1.04444(9) 0.0154(3) Uani 1 1 d . . .
C39 C 0.27117(11) 0.02185(8) 1.09958(9) 0.0191(3) Uani 1 1 d . . .
H39A H 0.2291 -0.0074 1.0927 0.023 Uiso 1 1 calc R . .
C40 C 0.32845(13) 0.01907(9) 1.16469(10) 0.0291(4) Uani 1 1 d . . .
H40A H 0.3250 -0.0124 1.2018 0.035 Uiso 1 1 calc R . .
C41 C 0.39076(14) 0.06124(9) 1.17702(11) 0.0357(5) Uani 1 1 d . . .
C42 C 0.39353(12) 0.10688(9) 1.12190(12) 0.0315(4) Uani 1 1 d . . .
H42A H 0.4351 0.1366 1.1293 0.038 Uiso 1 1 calc R . .
C43 C 0.33707(11) 0.11014(8) 1.05619(10) 0.0226(3) Uani 1 1 d . . .
H43A H 0.3405 0.1417 1.0191 0.027 Uiso 1 1 calc R . .
C44 C 0.45409(19) 0.05657(13) 1.24706(16) 0.0671(10) Uani 1 1 d . . .
H44A H 0.4839 0.0957 1.2537 0.101 Uiso 1 1 calc R . .
H44B H 0.4897 0.0220 1.2406 0.101 Uiso 1 1 calc R . .
H44C H 0.4296 0.0489 1.2924 0.101 Uiso 1 1 calc R . .
C45 C 0.17392(9) 0.01542(7) 0.94979(8) 0.0144(3) Uani 1 1 d . . .
H45A H 0.1227 0.0166 0.9681 0.017 Uiso 1 1 calc R . .
H45B H 0.2025 -0.0226 0.9706 0.017 Uiso 1 1 calc R . .
C46 C 0.10876(9) -0.10839(7) 0.86792(9) 0.0143(3) Uani 1 1 d . . .
H46A H 0.1059 -0.0961 0.9189 0.017 Uiso 1 1 calc R . .
C47 C 0.08693(10) -0.16847(8) 0.84317(10) 0.0181(3) Uani 1 1 d . . .
H47A H 0.0693 -0.1973 0.8774 0.022 Uiso 1 1 calc R . .
C48 C 0.09083(10) -0.18637(8) 0.76863(10) 0.0198(3) Uani 1 1 d . . .
H48A H 0.0750 -0.2273 0.7518 0.024 Uiso 1 1 calc R . .
C49 C 0.11764(10) -0.14494(8) 0.71857(9) 0.0189(3) Uani 1 1 d . . .
H49A H 0.1209 -0.1576 0.6678 0.023 Uiso 1 1 calc R . .
C50 C 0.13961(9) -0.08503(7) 0.74299(9) 0.0151(3) Uani 1 1 d . . .
H50A H 0.1580 -0.0566 0.7088 0.018 Uiso 1 1 calc R . .
C51 C 0.13486(9) -0.06624(7) 0.81772(8) 0.0122(3) Uani 1 1 d . . .
C52 C 0.25822(9) 0.02485(7) 0.82179(9) 0.0148(3) Uani 1 1 d . . .
H52A H 0.2966 0.0242 0.8701 0.018 Uiso 1 1 calc R . .
H52B H 0.2707 -0.0105 0.7899 0.018 Uiso 1 1 calc R . .
C53 C 0.32889(9) 0.08074(7) 0.73582(8) 0.0138(3) Uani 1 1 d . . .
C54 C 0.40022(10) 0.11172(8) 0.75444(9) 0.0180(3) Uani 1 1 d . . .
H54A H 0.4103 0.1369 0.7991 0.022 Uiso 1 1 calc R . .
C55 C 0.45693(10) 0.10575(8) 0.70740(10) 0.0212(3) Uani 1 1 d . . .
H55A H 0.5056 0.1273 0.7207 0.025 Uiso 1 1 calc R . .
C56 C 0.44458(10) 0.06930(8) 0.64165(9) 0.0184(3) Uani 1 1 d . . .
C57 C 0.37223(10) 0.03920(8) 0.62327(9) 0.0189(3) Uani 1 1 d . . .
H57A H 0.3620 0.0143 0.5783 0.023 Uiso 1 1 calc R . .
C58 C 0.31509(10) 0.04479(8) 0.66907(9) 0.0179(3) Uani 1 1 d . . .
H58A H 0.2660 0.0240 0.6551 0.021 Uiso 1 1 calc R . .
C59 C 0.50616(12) 0.06135(9) 0.59119(11) 0.0271(4) Uani 1 1 d . . .
H59A H 0.5557 0.0803 0.6160 0.041 Uiso 1 1 calc R . .
H59B H 0.4884 0.0818 0.5418 0.041 Uiso 1 1 calc R . .
H59C H 0.5144 0.0168 0.5829 0.041 Uiso 1 1 calc R . .
C60 C 0.26868(9) 0.13888(7) 0.82999(9) 0.0134(3) Uani 1 1 d . . .
H60A H 0.2841 0.1760 0.8027 0.016 Uiso 1 1 calc R . .
H60B H 0.3077 0.1331 0.8773 0.016 Uiso 1 1 calc R . .
C61 C 0.16696(14) 0.37274(10) 0.46791(13) 0.0368(5) Uani 1 1 d . . .
H61A H 0.1746 0.3322 0.4949 0.044 Uiso 1 1 calc R . .
H61B H 0.2109 0.3792 0.4392 0.044 Uiso 1 1 calc R . .
C62 C 0.08854(15) 0.37355(12) 0.41367(13) 0.0417(5) Uani 1 1 d . . .
H62A H 0.0910 0.4001 0.3684 0.050 Uiso 1 1 calc R . .
H62B H 0.0719 0.3309 0.3964 0.050 Uiso 1 1 calc R . .
C63 C 0.03409(14) 0.40106(12) 0.46352(15) 0.0428(6) Uani 1 1 d . . .
H63A H 0.0157 0.3688 0.4965 0.051 Uiso 1 1 calc R . .
H63B H -0.0121 0.4213 0.4323 0.051 Uiso 1 1 calc R . .
C64 C 0.08655(12) 0.44830(10) 0.51037(12) 0.0312(4) Uani 1 1 d . . .
H64A H 0.0851 0.4886 0.4827 0.037 Uiso 1 1 calc R . .
H64B H 0.0690 0.4554 0.5601 0.037 Uiso 1 1 calc R . .
C65 C -0.1656(2) 0.3290(3) 0.85128(17) 0.0955(16) Uani 1 1 d . . .
H65A H -0.1265 0.3240 0.8167 0.115 Uiso 1 1 calc R . .
H65B H -0.2083 0.3566 0.8258 0.115 Uiso 1 1 calc R . .
C66 C -0.1973(4) 0.2696(2) 0.8666(3) 0.161(3) Uani 1 1 d . . .
H66A H -0.1620 0.2356 0.8552 0.194 Uiso 1 1 calc R . .
H66B H -0.2499 0.2635 0.8350 0.194 Uiso 1 1 calc R . .
C67 C -0.20314(16) 0.27037(13) 0.9512(2) 0.0726(11) Uani 1 1 d . . .
H67A H -0.2542 0.2875 0.9602 0.087 Uiso 1 1 calc R . .
H67B H -0.1952 0.2283 0.9743 0.087 Uiso 1 1 calc R . .
C68 C -0.13676(15) 0.31288(11) 0.97991(14) 0.0414(5) Uani 1 1 d . . .
H68A H -0.1472 0.3351 1.0262 0.050 Uiso 1 1 calc R . .
H68B H -0.0874 0.2887 0.9936 0.050 Uiso 1 1 calc R . .

loop_
_atom_site_aniso_label
_atom_site_aniso_U_11
_atom_site_aniso_U_22
_atom_site_aniso_U_33
_atom_site_aniso_U_23
_atom_site_aniso_U_13
_atom_site_aniso_U_12
Ni1 0.00955(9) 0.00949(9) 0.01131(8) 0.00070(6) -0.00038(6) -0.00067(7)
B1 0.0229(12) 0.0237(19) 0.0181(15) -0.0028(11) 0.0081(11) -0.0059(12)
F1 0.0197(9) 0.0464(12) 0.0496(12) -0.0134(9) 0.0116(8) -0.0082(7)
F2 0.0547(11) 0.0258(8) 0.0267(7) 0.0046(6) 0.0094(7) 0.0052(7)
F3 0.0241(7) 0.0271(8) 0.0212(7) -0.0045(5) 0.0104(6) -0.0078(6)
F4 0.0398(18) 0.0232(13) 0.0307(12) -0.0104(9) 0.0129(9) -0.0049(11)
B1' 0.0229(12) 0.0237(19) 0.0181(15) -0.0028(11) 0.0081(11) -0.0059(12)
F1' 0.0197(9) 0.0464(12) 0.0496(12) -0.0134(9) 0.0116(8) -0.0082(7)
F2' 0.0547(11) 0.0258(8) 0.0267(7) 0.0046(6) 0.0094(7) 0.0052(7)
F3' 0.0241(7) 0.0271(8) 0.0212(7) -0.0045(5) 0.0104(6) -0.0078(6)
F4' 0.0398(18) 0.0232(13) 0.0307(12) -0.0104(9) 0.0129(9) -0.0049(11)
B2 0.0205(9) 0.0197(9) 0.0195(8) 0.0035(7) 0.0008(7) 0.0010(7)
F5 0.0325(6) 0.0262(6) 0.0328(6) 0.0140(5) -0.0062(5) 0.0016(5)
F6 0.0533(8) 0.0339(7) 0.0243(6) -0.0080(5) 0.0016(5) -0.0117(6)
F7 0.0370(6) 0.0216(5) 0.0214(5) -0.0002(4) 0.0036(4) -0.0076(5)
F8 0.0270(7) 0.0530(9) 0.0565(8) 0.0246(7) 0.0170(6) 0.0137(6)
N1 0.0095(6) 0.0118(6) 0.0177(6) 0.0012(5) 0.0008(5) 0.0006(4)
N2 0.0216(7) 0.0118(6) 0.0164(6) 0.0015(5) 0.0089(5) 0.0016(5)
N3 0.0178(7) 0.0094(6) 0.0153(6) 0.0002(4) -0.0047(5) 0.0004(5)
N4 0.0120(6) 0.0116(6) 0.0170(6) -0.0014(5) 0.0044(5) -0.0009(5)
O1 0.0292(8) 0.0259(7) 0.0369(8) 0.0031(6) -0.0010(6) -0.0020(6)
O2 0.0436(10) 0.0424(10) 0.0589(11) 0.0086(8) 0.0143(8) 0.0100(8)
P1 0.01010(17) 0.01037(17) 0.01237(16) 0.00112(13) 0.00113(13) -0.00044(13)
P2 0.00987(17) 0.01092(17) 0.01144(15) 0.00135(13) 0.00057(13) -0.00070(13)
P3 0.01060(17) 0.01012(17) 0.01192(16) -0.00012(12) 0.00048(13) -0.00043(13)
P4 0.01027(17) 0.00992(17) 0.01217(16) 0.00001(13) 0.00058(13) 0.00017(13)
C1 0.0158(8) 0.0160(8) 0.0220(7) 0.0037(6) -0.0014(6) -0.0014(6)
C2 0.0268(9) 0.0146(8) 0.0300(9) 0.0067(7) -0.0033(7) -0.0043(7)
C3 0.0247(9) 0.0256(9) 0.0279(9) 0.0059(7) -0.0011(7) -0.0137(7)
C4 0.0178(8) 0.0309(10) 0.0249(8) -0.0001(7) 0.0041(6) -0.0090(7)
C5 0.0153(8) 0.0195(8) 0.0192(7) -0.0005(6) 0.0025(6) -0.0033(6)
C6 0.0146(7) 0.0144(7) 0.0131(6) 0.0029(5) -0.0005(5) -0.0025(5)
C7 0.0121(7) 0.0126(7) 0.0168(6) -0.0002(5) 0.0020(5) -0.0010(5)
C8 0.0111(7) 0.0121(7) 0.0162(6) -0.0015(5) -0.0004(5) 0.0006(5)
C9 0.0142(7) 0.0212(8) 0.0184(7) 0.0022(6) 0.0035(6) 0.0017(6)
C10 0.0132(7) 0.0222(9) 0.0283(8) 0.0002(7) 0.0063(6) 0.0018(6)
C11 0.0123(7) 0.0130(7) 0.0317(9) -0.0005(6) -0.0008(6) 0.0012(5)
C12 0.0179(8) 0.0140(7) 0.0232(8) 0.0027(6) -0.0021(6) 0.0032(6)
C13 0.0155(7) 0.0152(7) 0.0183(7) 0.0015(6) 0.0023(6) 0.0014(6)
C14 0.0133(8) 0.0215(9) 0.0526(12) 0.0053(8) 0.0004(8) 0.0038(7)
C15 0.0099(7) 0.0138(7) 0.0174(7) 0.0023(5) 0.0017(5) -0.0001(5)
C16 0.0267(9) 0.0188(8) 0.0261(8) 0.0066(6) 0.0128(7) 0.0061(7)
C17 0.0353(11) 0.0292(10) 0.0451(12) 0.0201(9) 0.0269(9) 0.0120(9)
C18 0.0254(10) 0.0248(10) 0.0753(17) 0.0226(11) 0.0212(11) 0.0010(8)
C19 0.0271(10) 0.0201(10) 0.0610(14) 0.0100(9) -0.0033(10) -0.0104(8)
C20 0.0225(9) 0.0178(8) 0.0302(9) 0.0040(7) -0.0034(7) -0.0067(7)
C21 0.0096(7) 0.0142(7) 0.0206(7) 0.0050(5) 0.0018(5) 0.0001(5)
C22 0.0176(7) 0.0141(7) 0.0121(6) -0.0005(5) 0.0025(5) -0.0012(6)
C23 0.0131(7) 0.0148(7) 0.0112(6) -0.0008(5) 0.0002(5) 0.0008(5)
C24 0.0184(8) 0.0144(7) 0.0139(6) -0.0009(5) 0.0017(5) 0.0006(6)
C25 0.0170(8) 0.0184(8) 0.0174(7) -0.0045(6) -0.0006(6) 0.0037(6)
C26 0.0129(7) 0.0244(9) 0.0200(7) -0.0069(6) 0.0027(6) 0.0002(6)
C27 0.0191(8) 0.0213(8) 0.0223(8) -0.0030(6) 0.0073(6) -0.0034(6)
C28 0.0179(8) 0.0154(8) 0.0210(7) -0.0015(6) 0.0062(6) -0.0016(6)
C29 0.0193(9) 0.0323(10) 0.0322(9) -0.0122(8) 0.0091(7) -0.0028(7)
C30 0.0148(7) 0.0134(7) 0.0125(6) 0.0011(5) 0.0028(5) 0.0018(5)
C31 0.0139(7) 0.0145(7) 0.0192(7) 0.0015(5) 0.0016(6) 0.0000(6)
C32 0.0176(8) 0.0169(8) 0.0247(8) -0.0010(6) 0.0035(6) 0.0041(6)
C33 0.0279(9) 0.0117(7) 0.0274(8) -0.0019(6) 0.0034(7) 0.0023(6)
C34 0.0242(9) 0.0144(8) 0.0255(8) -0.0007(6) 0.0028(7) -0.0059(6)
C35 0.0153(7) 0.0150(7) 0.0192(7) -0.0006(6) 0.0018(6) -0.0017(6)
C36 0.0154(7) 0.0098(7) 0.0131(6) 0.0000(5) 0.0004(5) 0.0001(5)
C37 0.0186(8) 0.0133(7) 0.0124(6) -0.0002(5) 0.0003(5) 0.0008(6)
C38 0.0166(7) 0.0140(7) 0.0142(6) -0.0020(5) -0.0014(5) 0.0014(6)
C39 0.0250(9) 0.0165(8) 0.0146(7) 0.0000(6) -0.0007(6) 0.0011(6)
C40 0.0434(12) 0.0210(9) 0.0183(8) 0.0020(6) -0.0085(8) 0.0038(8)
C41 0.0464(13) 0.0218(10) 0.0288(9) -0.0023(7) -0.0225(9) 0.0014(9)
C42 0.0303(10) 0.0228(9) 0.0346(10) -0.0038(8) -0.0142(8) -0.0051(8)
C43 0.0250(9) 0.0185(8) 0.0217(8) -0.0011(6) -0.0036(7) -0.0026(7)
C44 0.084(2) 0.0418(15) 0.0540(15) 0.0065(12) -0.0527(15) -0.0105(14)
C45 0.0176(7) 0.0124(7) 0.0119(6) 0.0009(5) -0.0015(5) -0.0012(5)
C46 0.0125(7) 0.0136(7) 0.0169(7) -0.0003(5) 0.0026(5) 0.0003(5)
C47 0.0153(7) 0.0143(7) 0.0245(8) 0.0014(6) 0.0026(6) -0.0017(6)
C48 0.0169(8) 0.0138(7) 0.0277(8) -0.0045(6) 0.0006(6) -0.0019(6)
C49 0.0167(8) 0.0202(8) 0.0192(7) -0.0063(6) 0.0014(6) -0.0005(6)
C50 0.0144(7) 0.0160(7) 0.0148(6) -0.0007(5) 0.0016(5) 0.0001(6)
C51 0.0095(6) 0.0117(7) 0.0151(6) -0.0011(5) 0.0014(5) 0.0009(5)
C52 0.0114(7) 0.0135(7) 0.0195(7) 0.0012(5) 0.0026(5) 0.0004(5)
C53 0.0124(7) 0.0141(7) 0.0147(6) 0.0005(5) 0.0018(5) 0.0005(5)
C54 0.0161(8) 0.0193(8) 0.0191(7) -0.0034(6) 0.0043(6) -0.0035(6)
C55 0.0152(8) 0.0242(9) 0.0256(8) -0.0028(7) 0.0072(6) -0.0053(6)
C56 0.0190(8) 0.0169(8) 0.0203(7) 0.0010(6) 0.0069(6) 0.0032(6)
C57 0.0207(8) 0.0194(8) 0.0168(7) -0.0027(6) 0.0038(6) 0.0020(6)
C58 0.0158(8) 0.0189(8) 0.0187(7) -0.0026(6) 0.0021(6) -0.0015(6)
C59 0.0259(10) 0.0277(10) 0.0315(9) -0.0027(7) 0.0156(8) 0.0003(7)
C60 0.0117(7) 0.0126(7) 0.0163(6) -0.0024(5) 0.0034(5) -0.0017(5)
C61 0.0441(13) 0.0275(11) 0.0402(11) 0.0040(9) 0.0109(10) 0.0035(9)
C62 0.0465(14) 0.0388(13) 0.0390(12) -0.0039(10) 0.0052(10) -0.0098(10)
C63 0.0334(12) 0.0398(13) 0.0537(14) -0.0085(11) 0.0026(10) -0.0091(10)
C64 0.0280(10) 0.0271(10) 0.0377(10) 0.0012(8) 0.0029(8) -0.0041(8)
C65 0.0465(18) 0.199(5) 0.0396(16) -0.003(2) 0.0029(13) 0.056(2)
C66 0.235(7) 0.068(3) 0.127(4) -0.039(3) -0.127(4) 0.029(3)
C67 0.0318(14) 0.0323(14) 0.153(4) -0.0145(18) 0.0138(18) -0.0026(11)
C68 0.0448(14) 0.0342(12) 0.0431(12) -0.0049(10) 0.0014(10) -0.0026(10)

loop_
_atom_type_symbol
_atom_type_description
_atom_type_scat_dispersion_real
_atom_type_scat_dispersion_imag
_atom_type_scat_source
C C 0.0033 0.0016 'International Tables Vol C Tables 4.2.6.8 and 6.1.1.4'
H H 0.0000 0.0000 'International Tables Vol C Tables 4.2.6.8 and 6.1.1.4'
B B 0.0013 0.0007 'International Tables Vol C Tables 4.2.6.8 and 6.1.1.4'
N N 0.0061 0.0033 'International Tables Vol C Tables 4.2.6.8 and 6.1.1.4'
F F 0.0171 0.0103 'International Tables Vol C Tables 4.2.6.8 and 6.1.1.4'
P P 0.1023 0.0942 'International Tables Vol C Tables 4.2.6.8 and 6.1.1.4'
Ni Ni 0.3393 1.1124 'International Tables Vol C Tables 4.2.6.8 and 6.1.1.4'
O O 0.0106 0.0060 'International Tables Vol C Tables 4.2.6.8 and 6.1.1.4'

loop_
_geom_angle_atom_site_label_1
_geom_angle_atom_site_label_2
_geom_angle_atom_site_label_3
_geom_angle
P2 Ni1 P4 99.894(16)
P2 Ni1 P1 82.107(15)
P4 Ni1 P1 159.093(18)
P2 Ni1 P3 170.515(18)
P4 Ni1 P3 83.670(16)
P1 Ni1 P3 97.731(16)
F1 B1 F4 112.0(3)
F1 B1 F2 109.1(3)
F4 B1 F2 109.7(3)
F1 B1 F3 109.8(3)
F4 B1 F3 109.5(3)
F2 B1 F3 106.6(3)
F4' B1' F1' 110.7(10)
F4' B1' F2' 107.8(10)
F1' B1' F2' 109.1(8)
F4' B1' F3' 109.7(9)
F1' B1' F3' 109.7(9)
F2' B1' F3' 109.8(8)
F8 B2 F6 110.02(16)
F8 B2 F5 109.83(16)
F6 B2 F5 110.28(16)
F8 B2 F7 109.59(16)
F6 B2 F7 108.20(15)
F5 B2 F7 108.90(14)
C8 N1 C15 113.55(12)
C8 N1 C7 111.89(12)
C15 N1 C7 117.44(12)
C23 N2 C30 122.22(13)
C23 N2 C22 122.08(13)
C30 N2 C22 112.90(13)
C38 N3 C45 118.77(12)
C38 N3 C37 117.10(12)
C45 N3 C37 116.05(12)
C53 N4 C60 115.20(12)
C53 N4 C52 112.76(12)
C60 N4 C52 113.34(12)
C64 O1 C61 108.60(16)
C68 O2 C65 106.9(3)
C6 P1 C7 108.56(7)
C6 P1 C30 103.30(7)
C7 P1 C30 101.39(7)
C6 P1 Ni1 117.32(5)
C7 P1 Ni1 112.74(5)
C30 P1 Ni1 111.97(5)
C21 P2 C22 104.30(7)
C21 P2 C15 95.21(7)
C22 P2 C15 110.12(7)
C21 P2 Ni1 124.78(5)
C22 P2 Ni1 111.55(5)
C15 P2 Ni1 109.40(5)
C36 P3 C60 108.76(7)
C36 P3 C37 98.62(7)
C60 P3 C37 104.87(7)
C36 P3 Ni1 121.88(5)
C60 P3 Ni1 109.91(5)
C37 P3 Ni1 111.15(5)
C51 P4 C45 105.70(7)
C51 P4 C52 103.75(7)
C45 P4 C52 103.24(7)
C51 P4 Ni1 118.69(5)
C45 P4 Ni1 117.13(5)
C52 P4 Ni1 106.45(5)
C2 C1 C6 119.56(17)
C3 C2 C1 120.29(17)
C2 C3 C4 120.29(16)
C5 C4 C3 119.76(17)
C4 C5 C6 120.11(16)
C1 C6 C5 119.99(15)
C1 C6 P1 123.62(13)
C5 C6 P1 116.37(12)
N1 C7 P1 108.49(10)
C9 C8 C13 119.51(14)
C9 C8 N1 122.48(14)
C13 C8 N1 118.01(14)
C8 C9 C10 119.76(15)
C11 C10 C9 121.45(16)
C12 C11 C10 117.93(15)
C12 C11 C14 120.81(16)
C10 C11 C14 121.26(17)
C11 C12 C13 121.59(15)
C8 C13 C12 119.74(15)
N1 C15 P2 118.38(11)
C17 C16 C21 119.15(18)
C18 C17 C16 120.9(2)
C19 C18 C17 120.06(19)
C18 C19 C20 120.5(2)
C19 C20 C21 119.58(19)
C16 C21 C20 119.72(16)
C16 C21 P2 118.06(13)
C20 C21 P2 121.54(13)
N2 C22 P2 111.30(10)
N2 C23 C24 121.96(14)
N2 C23 C28 121.06(14)
C24 C23 C28 116.96(14)
C25 C24 C23 120.75(15)
C26 C25 C24 122.30(15)
C25 C26 C27 116.70(15)
C25 C26 C29 122.63(16)
C27 C26 C29 120.66(16)
C28 C27 C26 122.30(16)
C27 C28 C23 120.98(15)
N2 C30 P1 112.78(10)
C32 C31 C36 120.18(15)
C31 C32 C33 119.63(16)
C34 C33 C32 120.08(16)
C33 C34 C35 120.76(16)
C34 C35 C36 119.47(16)
C35 C36 C31 119.88(14)
C35 C36 P3 122.36(12)
C31 C36 P3 117.52(12)
N3 C37 P3 113.08(11)
C39 C38 C43 118.92(15)
C39 C38 N3 122.22(15)
C43 C38 N3 118.84(14)
C40 C39 C38 120.15(17)
C39 C40 C41 121.64(18)
C42 C41 C40 117.58(16)
C42 C41 C44 121.3(2)
C40 C41 C44 121.1(2)
C43 C42 C41 121.60(18)
C42 C43 C38 120.11(17)
N3 C45 P4 108.34(10)
C47 C46 C51 119.82(14)
C48 C47 C46 120.16(15)
C49 C48 C47 120.38(15)
C48 C49 C50 119.70(15)
C49 C50 C51 120.36(15)
C46 C51 C50 119.58(14)
C46 C51 P4 122.00(11)
C50 C51 P4 118.34(12)
N4 C52 P4 113.22(10)
C54 C53 C58 118.93(15)
C54 C53 N4 123.63(14)
C58 C53 N4 117.45(14)
C53 C54 C55 119.72(15)
C56 C55 C54 121.98(16)
C55 C56 C57 117.53(15)
C55 C56 C59 122.48(16)
C57 C56 C59 119.99(15)
C58 C57 C56 121.31(15)
C57 C58 C53 120.52(15)
N4 C60 P3 108.91(10)
O1 C61 C62 106.87(18)
C63 C62 C61 101.96(19)
C62 C63 C64 102.13(19)
O1 C64 C63 106.43(17)
O2 C65 C66 109.0(3)
C65 C66 C67 105.5(3)
C68 C67 C66 99.8(3)
O2 C68 C67 108.2(2)

loop_
_geom_bond_atom_site_label_1
_geom_bond_atom_site_label_2
_geom_bond_distance
Ni1 P2 2.1886(4)
Ni1 P4 2.1947(4)
Ni1 P1 2.1962(4)
Ni1 P3 2.2071(4)
B1 F1 1.370(4)
B1 F4 1.385(4)
B1 F2 1.395(4)
B1 F3 1.415(4)
B1' F4' 1.372(12)
B1' F1' 1.381(11)
B1' F2' 1.388(11)
B1' F3' 1.393(10)
B2 F8 1.376(2)
B2 F6 1.387(2)
B2 F5 1.390(2)
B2 F7 1.400(2)
N1 C8 1.4390(19)
N1 C15 1.4573(19)
N1 C7 1.467(2)
N2 C23 1.401(2)
N2 C30 1.446(2)
N2 C22 1.448(2)
N3 C38 1.4219(19)
N3 C45 1.450(2)
N3 C37 1.454(2)
N4 C53 1.434(2)
N4 C60 1.4634(19)
N4 C52 1.470(2)
O1 C64 1.433(2)
O1 C61 1.441(3)
O2 C68 1.411(3)
O2 C65 1.421(4)
P1 C6 1.8003(16)
P1 C7 1.8337(16)
P1 C30 1.8639(15)
P2 C21 1.8098(16)
P2 C22 1.8429(15)
P2 C15 1.8581(16)
P3 C36 1.8144(15)
P3 C60 1.8357(16)
P3 C37 1.8498(15)
P4 C51 1.8049(16)
P4 C45 1.8433(15)
P4 C52 1.8503(16)
C1 C2 1.387(2)
C1 C6 1.391(2)
C2 C3 1.384(3)
C3 C4 1.386(3)
C4 C5 1.385(2)
C5 C6 1.392(2)
C8 C9 1.386(2)
C8 C13 1.392(2)
C9 C10 1.394(2)
C10 C11 1.387(2)
C11 C12 1.386(3)
C11 C14 1.509(2)
C12 C13 1.389(2)
C16 C17 1.389(3)
C16 C21 1.390(2)
C17 C18 1.373(3)
C18 C19 1.368(3)
C19 C20 1.387(3)
C20 C21 1.398(2)
C23 C24 1.403(2)
C23 C28 1.406(2)
C24 C25 1.393(2)
C25 C26 1.384(2)
C26 C27 1.392(2)
C26 C29 1.509(2)
C27 C28 1.384(2)
C31 C32 1.391(2)
C31 C36 1.398(2)
C32 C33 1.391(3)
C33 C34 1.386(3)
C34 C35 1.386(2)
C35 C36 1.395(2)
C38 C39 1.388(2)
C38 C43 1.395(2)
C39 C40 1.388(2)
C40 C41 1.391(3)
C41 C42 1.388(3)
C41 C44 1.512(3)
C42 C43 1.388(2)
C46 C47 1.391(2)
C46 C51 1.393(2)
C47 C48 1.387(2)
C48 C49 1.387(2)
C49 C50 1.386(2)
C50 C51 1.399(2)
C53 C54 1.386(2)
C53 C58 1.397(2)
C54 C55 1.391(2)
C55 C56 1.388(2)
C56 C57 1.392(2)
C56 C59 1.506(2)
C57 C58 1.381(2)
C61 C62 1.520(3)
C62 C63 1.510(3)
C63 C64 1.509(3)
C65 C66 1.427(7)
C66 C67 1.519(7)
C67 C68 1.483(4)
